data_7012781
loop_
_publ_author_name
'Yoo, Sang-Kun'
'Ryu, Ji Young'
'Lee, Jun Yong'
'Kim, Cheal'
'Kim, Sung-Jin'
'Kim, Youngmee'

_publ_section_title
;
 Synthesis, structure and heterogeneous catalytic activity of a
 coordination polymer containing tetranuclear Cu(ii)-btp units
 connected by nitrates
;
_journal_issue 8
_journal_name_full 'Dalton Transactions'
_journal_page_first 1454
_journal_paper_doi 10.1039/b301082a
_journal_year 2003
_chemical_formula_sum 'C27 H21 Cu2 N25 O12'
_chemical_formula_weight 1014.77
_chemical_name_systematic
; 
? 
;
_space_group_IT_number 2
_symmetry_cell_setting triclinic
_symmetry_space_group_name_Hall '-P 1'
_symmetry_space_group_name_H-M 'P -1'
_atom_sites_solution_hydrogens geom
_atom_sites_solution_primary direct
_atom_sites_solution_secondary difmap
_audit_creation_method SHELXL-97
_cell_angle_alpha 78.475(2)
_cell_angle_beta 70.419(2)
_cell_angle_gamma 76.033(2)
_cell_formula_units_Z 2
_cell_length_a 11.1473(3)
_cell_length_b 13.3356(3)
_cell_length_c 13.4689(3)
_cell_measurement_reflns_used 7835
_cell_measurement_temperature 150(1)
_cell_measurement_theta_max 27.5
_cell_measurement_theta_min 2.6
_cell_volume 1815.12(8)
_computing_cell_refinement 'Denzo-SMN (Otwinowski & Minor, 1997)'
_computing_data_collection 'Collect (Nonius BV, 1997-2001)'
_computing_data_reduction 'Denzo-SMN (Otwinowski & Minor, 1997)'
_computing_molecular_graphics 'SHELXTL V6.12 (Sheldrick, 2001)'
_computing_publication_material 'SHELXTL V6.12 (Sheldrick, 2001)'
_computing_structure_refinement 'SHELXTL V6.12 (Sheldrick, 2001)'
_computing_structure_solution 'SHELXTL V6.12 (Sheldrick, 2001)'
_diffrn_ambient_temperature 150(2)
_diffrn_detector_area_resol_mean 9
_diffrn_measured_fraction_theta_full 0.983
_diffrn_measured_fraction_theta_max 0.983
_diffrn_measurement_device_type 'Nonius KappaCCD'
_diffrn_measurement_method '\f scans and \w scans with \k offsets'
_diffrn_radiation_monochromator graphite
_diffrn_radiation_source 'fine-focus sealed tube'
_diffrn_radiation_type MoK\a
_diffrn_radiation_wavelength 0.71073
_diffrn_reflns_av_R_equivalents 0.0000
_diffrn_reflns_av_sigmaI/netI 0.1389
_diffrn_reflns_limit_h_max 14
_diffrn_reflns_limit_h_min -14
_diffrn_reflns_limit_k_max 17
_diffrn_reflns_limit_k_min -17
_diffrn_reflns_limit_l_max 17
_diffrn_reflns_limit_l_min -17
_diffrn_reflns_number 23632
_diffrn_reflns_theta_full 27.55
_diffrn_reflns_theta_max 27.55
_diffrn_reflns_theta_min 3.18
_diffrn_standards_decay_% 0
_diffrn_standards_number 0
_exptl_absorpt_coefficient_mu 1.274
_exptl_absorpt_correction_T_max 0.915
_exptl_absorpt_correction_T_min 0.825
_exptl_absorpt_correction_type multi-scan
_exptl_absorpt_process_details
;
multi-scan from symmetry-related measurements 
Sortav (Blessing 1995)
;
_exptl_crystal_colour blue
_exptl_crystal_density_diffrn 1.857
_exptl_crystal_density_method 'not measured'
_exptl_crystal_description block
_exptl_crystal_F_000 1024
_exptl_crystal_size_max 0.12
_exptl_crystal_size_mid 0.11
_exptl_crystal_size_min 0.10
_refine_diff_density_max 0.953
_refine_diff_density_min -0.854
_refine_diff_density_rms 0.124
_refine_ls_extinction_coef 0.0146(16)
_refine_ls_extinction_expression Fc^*^=kFc[1+0.001xFc^2^\l^3^/sin(2\q)]^-1/4^
_refine_ls_extinction_method SHELXL
_refine_ls_goodness_of_fit_ref 1.043
_refine_ls_hydrogen_treatment constr
_refine_ls_matrix_type full
_refine_ls_number_parameters 597
_refine_ls_number_reflns 23632
_refine_ls_number_restraints 0
_refine_ls_restrained_S_all 1.043
_refine_ls_R_factor_all 0.1003
_refine_ls_R_factor_gt 0.0751
_refine_ls_shift/su_max 0.001
_refine_ls_shift/su_mean 0.000
_refine_ls_structure_factor_coef Fsqd
_refine_ls_weighting_details 'calc w=1/[\s^2^(Fo^2^)+(0.0949P)^2^+2.5453P] where P=(Fo^2^+2Fc^2^)/3'
_refine_ls_weighting_scheme calc
_refine_ls_wR_factor_gt 0.1947
_refine_ls_wR_factor_ref 0.2211
_reflns_number_gt 17944
_reflns_number_total 23632
_reflns_threshold_expression I>2\s(I)
_cod_data_source_file b301082a.txt
_cod_data_source_block '[Cu-(btp)](NO3)'
_cod_depositor_comments
;
The following automatic conversions were performed:
'_symmetry_cell_setting' value 'Triclinic' changed to 'triclinic'
according to '/home/saulius/struct/CIF-dictionaries/cif_core.dic'
dictionary named 'cif_core.dic' version 2.4.1 from 2010-06-29.

Automatic conversion script
Id: cif_fix_enum 1527 2010-12-29 10:47:43Z saulius 
;
_cod_original_sg_symbol_H-M P-1
_cod_database_code 7012781

loop_
_symmetry_equiv_pos_as_xyz
'x, y, z'
'-x, -y, -z'

loop_
_atom_site_label
_atom_site_type_symbol
_atom_site_fract_x
_atom_site_fract_y
_atom_site_fract_z
_atom_site_U_iso_or_equiv
_atom_site_adp_type
_atom_site_occupancy
_atom_site_symmetry_multiplicity
_atom_site_calc_flag
_atom_site_refinement_flags
_atom_site_disorder_assembly
_atom_site_disorder_group
Cu1 Cu 0.66359(4) 0.21616(3) 0.17238(3) 0.02177(12) Uani 1 1 d . . .
Cu2 Cu 0.80163(4) 0.65853(3) 0.59524(3) 0.02366(12) Uani 1 1 d . . .
O1 O 0.8218(3) 0.1185(2) 0.0434(2) 0.0423(7) Uani 1 1 d . . .
O2 O 0.7620(2) 0.0143(2) -0.0294(2) 0.0361(6) Uani 1 1 d . . .
O3 O 0.9536(3) 0.0513(2) -0.0955(2) 0.0448(7) Uani 1 1 d . . .
O4 O 0.5813(2) 0.7134(2) 0.5873(2) 0.0354(6) Uani 1 1 d . . .
O5 O 0.4695(3) 0.6342(2) 0.7319(2) 0.0391(6) Uani 1 1 d . . .
O6 O 0.5146(3) 0.5760(2) 0.5829(2) 0.0528(8) Uani 1 1 d . . .
O7 O 1.0089(2) 0.6042(2) 0.6019(2) 0.0347(6) Uani 1 1 d . . .
O8 O 1.0182(2) 0.7030(2) 0.7103(2) 0.0409(7) Uani 1 1 d . . .
O9 O 1.1867(2) 0.58722(18) 0.64104(19) 0.0294(5) Uani 1 1 d . . .
O10 O 0.7381(2) 0.68514(18) 0.75021(18) 0.0280(5) Uani 1 1 d . . .
O11 O 0.7865(3) 0.80566(19) 0.62021(19) 0.0345(6) Uani 1 1 d . . .
O12 O 0.7243(3) 0.8417(2) 0.7839(2) 0.0398(6) Uani 1 1 d . . .
N1 N 0.5703(3) 0.0925(2) 0.2435(2) 0.0241(6) Uani 1 1 d . . .
N2 N 0.4918(3) -0.0303(2) 0.3755(2) 0.0280(6) Uani 1 1 d . . .
N3 N 0.5306(3) -0.0641(2) 0.2771(2) 0.0229(5) Uani 1 1 d . . .
N4 N 0.5202(2) -0.1817(2) 0.1755(2) 0.0225(5) Uani 1 1 d . . .
N5 N 0.5060(2) -0.2917(2) 0.0682(2) 0.0213(5) Uani 1 1 d . . .
N6 N 0.5438(3) -0.3870(2) 0.0321(2) 0.0258(6) Uani 1 1 d . . .
N7 N 0.4432(2) -0.2678(2) -0.0719(2) 0.0226(5) Uani 1 1 d . . .
N8 N 0.7631(2) 0.3353(2) 0.1003(2) 0.0223(5) Uani 1 1 d . . .
N9 N 0.8439(3) 0.4529(2) -0.0351(2) 0.0248(6) Uani 1 1 d . . .
N10 N 0.8247(2) 0.4844(2) 0.06120(19) 0.0203(5) Uani 1 1 d . . .
N11 N 0.8425(2) 0.5999(2) 0.1615(2) 0.0213(5) Uani 1 1 d . . .
N12 N 0.8557(2) 0.7089(2) 0.2710(2) 0.0232(5) Uani 1 1 d . . .
N13 N 0.8580(3) 0.8058(2) 0.2896(2) 0.0336(7) Uani 1 1 d . . .
N14 N 0.8454(3) 0.6901(2) 0.4372(2) 0.0241(5) Uani 1 1 d . . .
N15 N 0.7619(3) 0.1644(2) 0.2779(2) 0.0245(6) Uani 1 1 d . . .
N16 N 0.8558(3) 0.0384(2) 0.3806(2) 0.0306(6) Uani 1 1 d . . .
N17 N 0.8025(3) 0.1275(2) 0.4283(2) 0.0241(6) Uani 1 1 d . . .
N18 N 0.8001(2) 0.2303(2) 0.5478(2) 0.0232(5) Uani 1 1 d . . .
N19 N 0.7992(3) 0.3428(2) 0.6588(2) 0.0230(5) Uani 1 1 d . . .
N20 N 0.8160(3) 0.3618(2) 0.7491(2) 0.0325(7) Uani 1 1 d . . .
N21 N 0.7912(3) 0.5093(2) 0.6372(2) 0.0247(6) Uani 1 1 d . . .
N22 N 0.8470(3) 0.0613(2) -0.0276(2) 0.0295(6) Uani 1 1 d . . .
N23 N 0.5208(2) 0.64230(19) 0.6365(2) 0.0200(5) Uani 1 1 d . . .
N24 N 1.0702(3) 0.6334(2) 0.6521(2) 0.0289(6) Uani 1 1 d . . .
N25 N 0.7486(3) 0.7805(2) 0.7216(2) 0.0278(6) Uani 1 1 d . . .
C1 C 0.5775(3) 0.0093(2) 0.2004(3) 0.0249(6) Uani 1 1 d . . .
H1A H 0.6107 0.0029 0.1266 0.030 Uiso 1 1 calc R . .
C2 C 0.5173(3) 0.0640(3) 0.3500(3) 0.0289(7) Uani 1 1 d . . .
H2A H 0.5003 0.1092 0.4014 0.035 Uiso 1 1 calc R . .
C3 C 0.5271(3) -0.1687(2) 0.2689(2) 0.0213(6) Uani 1 1 d . . .
C4 C 0.5336(3) -0.2459(3) 0.3532(3) 0.0251(7) Uani 1 1 d . . .
H4A H 0.5384 -0.2309 0.4177 0.030 Uiso 1 1 calc R . .
C5 C 0.5327(3) -0.3463(2) 0.3399(3) 0.0251(6) Uani 1 1 d . . .
H5A H 0.5372 -0.4020 0.3956 0.030 Uiso 1 1 calc R . .
C6 C 0.5252(3) -0.3645(2) 0.2443(3) 0.0236(6) Uani 1 1 d . . .
H6A H 0.5242 -0.4322 0.2326 0.028 Uiso 1 1 calc R . .
C7 C 0.5192(3) -0.2794(2) 0.1667(2) 0.0206(6) Uani 1 1 d . . .
C8 C 0.4466(3) -0.2214(2) 0.0057(2) 0.0223(6) Uani 1 1 d . . .
H8A H 0.4124 -0.1503 0.0151 0.027 Uiso 1 1 calc R . .
C9 C 0.5049(3) -0.3674(2) -0.0530(3) 0.0248(6) Uani 1 1 d . . .
H9A H 0.5189 -0.4187 -0.0976 0.030 Uiso 1 1 calc R . .
C10 C 0.7769(3) 0.4133(2) 0.1409(2) 0.0220(6) Uani 1 1 d . . .
H10A H 0.7563 0.4177 0.2145 0.026 Uiso 1 1 calc R . .
C11 C 0.8072(3) 0.3625(2) -0.0072(2) 0.0243(6) Uani 1 1 d . . .
H11A H 0.8110 0.3197 -0.0572 0.029 Uiso 1 1 calc R . .
C12 C 0.8461(3) 0.5848(2) 0.0657(2) 0.0207(6) Uani 1 1 d . . .
C13 C 0.8669(3) 0.6569(3) -0.0251(3) 0.0271(7) Uani 1 1 d . . .
H13A H 0.8673 0.6417 -0.0912 0.032 Uiso 1 1 calc R . .
C14 C 0.8871(3) 0.7522(3) -0.0142(3) 0.0313(7) Uani 1 1 d . . .
H14A H 0.9023 0.8042 -0.0742 0.038 Uiso 1 1 calc R . .
C15 C 0.8850(3) 0.7721(3) 0.0836(3) 0.0276(7) Uani 1 1 d . . .
H15A H 0.8991 0.8368 0.0926 0.033 Uiso 1 1 calc R . .
C16 C 0.8615(3) 0.6932(2) 0.1675(2) 0.0222(6) Uani 1 1 d . . .
C17 C 0.8466(3) 0.6412(2) 0.3598(2) 0.0232(6) Uani 1 1 d . . .
H17A H 0.8418 0.5699 0.3666 0.028 Uiso 1 1 calc R . .
C18 C 0.8512(4) 0.7896(3) 0.3910(3) 0.0324(8) Uani 1 1 d . . .
H18A H 0.8504 0.8431 0.4285 0.039 Uiso 1 1 calc R . .
C19 C 0.7831(3) 0.4325(2) 0.5939(3) 0.0237(6) Uani 1 1 d . . .
H19A H 0.7682 0.4391 0.5273 0.028 Uiso 1 1 calc R . .
C20 C 0.8117(4) 0.4624(3) 0.7321(3) 0.0307(7) Uani 1 1 d . . .
H20A H 0.8219 0.4997 0.7810 0.037 Uiso 1 1 calc R . .
C21 C 0.8059(3) 0.2388(2) 0.6433(2) 0.0224(6) Uani 1 1 d . . .
C22 C 0.8230(3) 0.1567(3) 0.7214(3) 0.0272(7) Uani 1 1 d . . .
H22A H 0.8281 0.1677 0.7873 0.033 Uiso 1 1 calc R . .
C23 C 0.8324(3) 0.0579(3) 0.6989(3) 0.0282(7) Uani 1 1 d . . .
H23A H 0.8430 -0.0010 0.7503 0.034 Uiso 1 1 calc R . .
C24 C 0.8263(3) 0.0449(3) 0.6014(3) 0.0286(7) Uani 1 1 d . . .
H24A H 0.8329 -0.0223 0.5840 0.034 Uiso 1 1 calc R . .
C25 C 0.8103(3) 0.1334(2) 0.5307(2) 0.0232(6) Uani 1 1 d . . .
C26 C 0.7481(3) 0.2016(2) 0.3650(3) 0.0248(7) Uani 1 1 d . . .
H26A H 0.7062 0.2702 0.3806 0.030 Uiso 1 1 calc R . .
C27 C 0.8296(3) 0.0648(3) 0.2903(3) 0.0273(7) Uani 1 1 d . . .
H27A H 0.8553 0.0191 0.2380 0.033 Uiso 1 1 calc R . .

loop_
_atom_site_aniso_label
_atom_site_aniso_U_11
_atom_site_aniso_U_22
_atom_site_aniso_U_33
_atom_site_aniso_U_23
_atom_site_aniso_U_13
_atom_site_aniso_U_12
Cu1 0.0301(2) 0.0195(2) 0.0200(2) -0.00106(15) -0.01213(15) -0.00714(15)
Cu2 0.0326(2) 0.0206(2) 0.0197(2) -0.00293(15) -0.00887(16) -0.00692(15)
O1 0.0419(15) 0.0396(16) 0.0460(17) -0.0263(13) -0.0101(12) 0.0039(11)
O2 0.0426(15) 0.0335(14) 0.0318(14) -0.0051(11) -0.0084(11) -0.0098(11)
O3 0.0364(15) 0.065(2) 0.0283(14) -0.0096(13) -0.0044(11) -0.0048(13)
O4 0.0345(14) 0.0335(14) 0.0372(14) 0.0031(11) -0.0130(11) -0.0081(10)
O5 0.0468(16) 0.0427(16) 0.0235(13) -0.0051(11) -0.0030(11) -0.0109(12)
O6 0.105(3) 0.0332(15) 0.0363(16) -0.0049(12) -0.0338(16) -0.0237(15)
O7 0.0309(13) 0.0422(15) 0.0412(15) -0.0196(12) -0.0168(11) -0.0058(10)
O8 0.0385(14) 0.0500(17) 0.0400(15) -0.0236(13) -0.0096(11) -0.0077(12)
O9 0.0353(13) 0.0289(13) 0.0284(13) 0.0002(10) -0.0168(10) -0.0072(10)
O10 0.0340(12) 0.0250(12) 0.0254(12) -0.0026(9) -0.0071(9) -0.0091(9)
O11 0.0512(15) 0.0308(13) 0.0240(12) -0.0028(10) -0.0122(11) -0.0120(11)
O12 0.0565(17) 0.0331(14) 0.0343(14) -0.0160(12) -0.0124(12) -0.0090(12)
N1 0.0295(14) 0.0230(14) 0.0229(13) -0.0022(11) -0.0114(11) -0.0063(10)
N2 0.0378(16) 0.0274(15) 0.0201(13) -0.0072(11) -0.0051(11) -0.0103(12)
N3 0.0311(14) 0.0227(13) 0.0186(13) -0.0047(10) -0.0109(10) -0.0052(10)
N4 0.0258(13) 0.0212(13) 0.0226(13) -0.0015(10) -0.0101(10) -0.0056(10)
N5 0.0289(13) 0.0181(13) 0.0188(12) -0.0020(10) -0.0099(10) -0.0043(10)
N6 0.0329(14) 0.0212(13) 0.0254(14) -0.0066(11) -0.0113(11) -0.0026(11)
N7 0.0263(13) 0.0212(13) 0.0220(13) -0.0009(10) -0.0086(10) -0.0075(10)
N8 0.0258(13) 0.0248(14) 0.0179(12) -0.0042(10) -0.0076(10) -0.0053(10)
N9 0.0311(14) 0.0277(14) 0.0162(13) -0.0046(11) -0.0063(10) -0.0066(11)
N10 0.0234(13) 0.0229(13) 0.0159(12) -0.0042(10) -0.0059(10) -0.0053(10)
N11 0.0219(12) 0.0225(13) 0.0203(13) -0.0041(10) -0.0072(10) -0.0035(10)
N12 0.0284(14) 0.0196(13) 0.0227(13) -0.0044(11) -0.0081(10) -0.0046(10)
N13 0.059(2) 0.0218(15) 0.0247(15) -0.0042(12) -0.0137(13) -0.0145(13)
N14 0.0300(14) 0.0225(14) 0.0220(13) -0.0041(11) -0.0089(11) -0.0065(10)
N15 0.0294(14) 0.0230(14) 0.0248(14) -0.0042(11) -0.0112(11) -0.0066(10)
N16 0.0420(17) 0.0240(15) 0.0290(15) -0.0105(12) -0.0147(13) -0.0005(12)
N17 0.0325(14) 0.0195(13) 0.0233(14) -0.0045(11) -0.0126(11) -0.0029(10)
N18 0.0279(14) 0.0229(13) 0.0220(13) -0.0020(11) -0.0108(11) -0.0067(10)
N19 0.0320(14) 0.0210(13) 0.0194(13) -0.0050(10) -0.0110(11) -0.0051(10)
N20 0.0566(19) 0.0265(15) 0.0220(14) -0.0032(12) -0.0191(13) -0.0115(13)
N21 0.0307(14) 0.0255(14) 0.0201(13) -0.0042(11) -0.0098(11) -0.0056(11)
N22 0.0333(15) 0.0261(15) 0.0239(14) 0.0020(11) -0.0093(12) 0.0007(11)
N23 0.0146(11) 0.0200(13) 0.0213(13) 0.0039(10) -0.0055(9) -0.0013(9)
N24 0.0358(15) 0.0319(16) 0.0237(14) -0.0065(12) -0.0084(11) -0.0135(12)
N25 0.0357(15) 0.0247(14) 0.0247(14) -0.0061(12) -0.0105(11) -0.0047(11)
C1 0.0320(17) 0.0236(16) 0.0212(15) -0.0037(12) -0.0101(13) -0.0057(12)
C2 0.0409(19) 0.0224(16) 0.0246(17) -0.0049(13) -0.0101(14) -0.0066(13)
C3 0.0233(15) 0.0215(15) 0.0207(15) -0.0021(12) -0.0086(12) -0.0050(11)
C4 0.0302(16) 0.0264(17) 0.0206(15) -0.0014(13) -0.0107(13) -0.0059(13)
C5 0.0308(16) 0.0226(16) 0.0231(16) -0.0003(12) -0.0091(13) -0.0083(12)
C6 0.0268(16) 0.0184(15) 0.0267(16) -0.0026(12) -0.0091(12) -0.0053(12)
C7 0.0229(14) 0.0222(15) 0.0202(15) -0.0024(12) -0.0102(11) -0.0057(11)
C8 0.0280(16) 0.0187(15) 0.0220(15) -0.0017(12) -0.0098(12) -0.0055(12)
C9 0.0337(17) 0.0190(15) 0.0242(16) -0.0031(12) -0.0127(13) -0.0040(12)
C10 0.0251(15) 0.0244(16) 0.0184(14) -0.0035(12) -0.0080(11) -0.0056(12)
C11 0.0321(17) 0.0242(16) 0.0182(15) -0.0020(12) -0.0078(12) -0.0084(13)
C12 0.0229(14) 0.0202(15) 0.0209(15) -0.0038(12) -0.0076(11) -0.0051(11)
C13 0.0336(18) 0.0302(18) 0.0199(15) -0.0022(13) -0.0102(13) -0.0085(13)
C14 0.043(2) 0.0259(17) 0.0251(17) 0.0040(14) -0.0118(14) -0.0098(14)
C15 0.0367(18) 0.0230(16) 0.0261(17) -0.0023(13) -0.0101(14) -0.0109(13)
C16 0.0226(15) 0.0236(16) 0.0217(15) -0.0031(12) -0.0071(12) -0.0060(12)
C17 0.0280(16) 0.0203(15) 0.0221(15) -0.0028(12) -0.0090(12) -0.0043(12)
C18 0.053(2) 0.0232(17) 0.0228(17) -0.0009(13) -0.0103(15) -0.0142(15)
C19 0.0285(16) 0.0236(16) 0.0231(15) -0.0041(13) -0.0104(12) -0.0077(12)
C20 0.047(2) 0.0238(17) 0.0267(17) -0.0041(14) -0.0162(15) -0.0086(14)
C21 0.0236(15) 0.0249(16) 0.0205(15) -0.0033(12) -0.0077(12) -0.0064(12)
C22 0.0372(18) 0.0270(17) 0.0219(16) -0.0009(13) -0.0125(13) -0.0112(13)
C23 0.0372(18) 0.0244(17) 0.0241(16) 0.0017(13) -0.0140(14) -0.0050(13)
C24 0.0382(19) 0.0205(16) 0.0312(18) -0.0032(13) -0.0155(14) -0.0060(13)
C25 0.0259(15) 0.0258(16) 0.0215(15) -0.0040(13) -0.0114(12) -0.0048(12)
C26 0.0324(17) 0.0192(15) 0.0279(17) -0.0010(13) -0.0169(13) -0.0050(12)
C27 0.0338(17) 0.0243(17) 0.0253(17) -0.0069(13) -0.0124(13) -0.0002(13)

loop_
_atom_type_symbol
_atom_type_description
_atom_type_scat_dispersion_real
_atom_type_scat_dispersion_imag
_atom_type_scat_source
C C 0.0033 0.0016 'International Tables Vol C Tables 4.2.6.8 and 6.1.1.4'
H H 0.0000 0.0000 'International Tables Vol C Tables 4.2.6.8 and 6.1.1.4'
N N 0.0061 0.0033 'International Tables Vol C Tables 4.2.6.8 and 6.1.1.4'
O O 0.0106 0.0060 'International Tables Vol C Tables 4.2.6.8 and 6.1.1.4'
Cu Cu 0.3201 1.2651 'International Tables Vol C Tables 4.2.6.8 and 6.1.1.4'

loop_
_geom_angle_atom_site_label_1
_geom_angle_atom_site_label_2
_geom_angle_atom_site_label_3
_geom_angle
_geom_angle_site_symmetry_1
_geom_angle_site_symmetry_3
_geom_angle_publ_flag
N15 Cu1 N7 177.28(11) . 2_655 ?
N15 Cu1 N8 93.79(11) . . ?
N7 Cu1 N8 88.08(10) 2_655 . ?
N15 Cu1 N1 85.07(11) . . ?
N7 Cu1 N1 93.13(10) 2_655 . ?
N8 Cu1 N1 177.81(10) . . ?
N15 Cu1 O1 92.45(10) . . ?
N7 Cu1 O1 89.67(10) 2_655 . ?
N8 Cu1 O1 85.46(10) . . ?
N1 Cu1 O1 92.72(10) . . ?
N15 Cu1 O5 92.80(9) . 2_666 ?
N7 Cu1 O5 85.72(9) 2_655 2_666 ?
N8 Cu1 O5 76.12(9) . 2_666 ?
N1 Cu1 O5 105.78(10) . 2_666 ?
O1 Cu1 O5 161.13(10) . 2_666 ?
N21 Cu2 N14 108.81(10) . . ?
N21 Cu2 O11 155.54(10) . . ?
N14 Cu2 O11 95.56(10) . . ?
N21 Cu2 O10 91.68(10) . . ?
N14 Cu2 O10 158.63(10) . . ?
O11 Cu2 O10 63.86(10) . . ?
N21 Cu2 O7 84.24(10) . . ?
N14 Cu2 O7 96.79(10) . . ?
O11 Cu2 O7 95.19(9) . . ?
O10 Cu2 O7 91.07(9) . . ?
N21 Cu2 O4 94.89(10) . . ?
N14 Cu2 O4 82.99(10) . . ?
O11 Cu2 O4 85.81(9) . . ?
O10 Cu2 O4 89.47(9) . . ?
O7 Cu2 O4 178.99(8) . . ?
N21 Cu2 N25 123.45(10) . . ?
N14 Cu2 N25 127.51(10) . . ?
O11 Cu2 N25 32.09(10) . . ?
O10 Cu2 N25 31.78(10) . . ?
O7 Cu2 N25 93.12(9) . . ?
O4 Cu2 N25 87.79(9) . . ?
N22 O1 Cu1 148.1(2) . . ?
N23 O4 Cu2 108.01(18) . . ?
N24 O7 Cu2 131.2(2) . . ?
N25 O10 Cu2 90.71(17) . . ?
N25 O11 Cu2 91.61(19) . . ?
C1 N1 C2 103.7(3) . . ?
C1 N1 Cu1 127.0(2) . . ?
C2 N1 Cu1 127.3(2) . . ?
C2 N2 N3 101.7(3) . . ?
C1 N3 N2 110.8(3) . . ?
C1 N3 C3 128.8(3) . . ?
N2 N3 C3 120.2(3) . . ?
C7 N4 C3 114.5(3) . . ?
C8 N5 N6 110.8(2) . . ?
C8 N5 C7 127.8(2) . . ?
N6 N5 C7 121.0(2) . . ?
C9 N6 N5 102.1(2) . . ?
C8 N7 C9 104.1(3) . . ?
C8 N7 Cu1 128.5(2) . 2_655 ?
C9 N7 Cu1 126.0(2) . 2_655 ?
C10 N8 C11 104.3(3) . . ?
C10 N8 Cu1 130.1(2) . . ?
C11 N8 Cu1 124.4(2) . . ?
C11 N9 N10 102.7(3) . . ?
C10 N10 N9 110.3(2) . . ?
C10 N10 C12 129.1(2) . . ?
N9 N10 C12 120.4(3) . . ?
C12 N11 C16 115.3(3) . . ?
C17 N12 N13 110.4(2) . . ?
C17 N12 C16 129.7(3) . . ?
N13 N12 C16 119.9(3) . . ?
C18 N13 N12 102.2(3) . . ?
C17 N14 C18 104.2(3) . . ?
C17 N14 Cu2 135.2(2) . . ?
C18 N14 Cu2 119.0(2) . . ?
C26 N15 C27 104.4(3) . . ?
C26 N15 Cu1 129.0(2) . . ?
C27 N15 Cu1 124.0(2) . . ?
C27 N16 N17 102.5(3) . . ?
C26 N17 N16 110.2(2) . . ?
C26 N17 C25 128.4(3) . . ?
N16 N17 C25 121.5(3) . . ?
C25 N18 C21 114.8(3) . . ?
C19 N19 N20 110.0(2) . . ?
C19 N19 C21 129.7(3) . . ?
N20 N19 C21 120.2(3) . . ?
C20 N20 N19 102.7(3) . . ?
C19 N21 C20 104.2(3) . . ?
C19 N21 Cu2 137.6(2) . . ?
C20 N21 Cu2 117.7(2) . . ?
O3 N22 O1 120.3(3) . . ?
O3 N22 O2 119.8(3) . . ?
O1 N22 O2 119.9(3) . . ?
O5 N23 O4 122.6(3) . . ?
O5 N23 O6 119.9(3) . . ?
O4 N23 O6 117.5(3) . . ?
O8 N24 O9 121.3(3) . . ?
O8 N24 O7 121.7(3) . . ?
O9 N24 O7 117.0(2) . . ?
O12 N25 O10 123.1(3) . . ?
O12 N25 O11 123.1(3) . . ?
O10 N25 O11 113.8(2) . . ?
O12 N25 Cu2 178.8(3) . . ?
O10 N25 Cu2 57.52(14) . . ?
O11 N25 Cu2 56.30(14) . . ?
N1 C1 N3 109.1(3) . . ?
N2 C2 N1 114.8(3) . . ?
N4 C3 C4 125.9(3) . . ?
N4 C3 N3 114.3(3) . . ?
C4 C3 N3 119.8(3) . . ?
C3 C4 C5 117.3(3) . . ?
C4 C5 C6 119.4(3) . . ?
C7 C6 C5 116.9(3) . . ?
N4 C7 C6 126.0(3) . . ?
N4 C7 N5 114.1(3) . . ?
C6 C7 N5 119.9(3) . . ?
N7 C8 N5 108.6(3) . . ?
N6 C9 N7 114.4(3) . . ?
N8 C10 N10 108.8(3) . . ?
N9 C11 N8 113.9(3) . . ?
N11 C12 C13 125.7(3) . . ?
N11 C12 N10 114.4(3) . . ?
C13 C12 N10 119.9(3) . . ?
C12 C13 C14 116.4(3) . . ?
C15 C14 C13 120.4(3) . . ?
C16 C15 C14 116.7(3) . . ?
N11 C16 C15 125.5(3) . . ?
N11 C16 N12 114.8(3) . . ?
C15 C16 N12 119.7(3) . . ?
N14 C17 N12 108.9(3) . . ?
N13 C18 N14 114.3(3) . . ?
N21 C19 N19 109.2(3) . . ?
N20 C20 N21 113.9(3) . . ?
N18 C21 C22 125.6(3) . . ?
N18 C21 N19 114.0(3) . . ?
C22 C21 N19 120.4(3) . . ?
C23 C22 C21 116.8(3) . . ?
C22 C23 C24 119.9(3) . . ?
C25 C24 C23 117.2(3) . . ?
N18 C25 C24 125.8(3) . . ?
N18 C25 N17 113.2(3) . . ?
C24 C25 N17 121.0(3) . . ?
N15 C26 N17 109.0(3) . . ?
N16 C27 N15 113.9(3) . . ?

loop_
_geom_bond_atom_site_label_1
_geom_bond_atom_site_label_2
_geom_bond_distance
_geom_bond_site_symmetry_2
_geom_bond_publ_flag
Cu1 N15 1.995(3) . ?
Cu1 N7 2.008(3) 2_655 ?
Cu1 N8 2.051(3) . ?
Cu1 N1 2.061(3) . ?
Cu1 O1 2.359(2) . ?
Cu1 O5 2.482(2) 2_666 ?
Cu2 N21 1.978(3) . ?
Cu2 N14 1.998(3) . ?
Cu2 O11 2.014(2) . ?
Cu2 O10 2.042(2) . ?
Cu2 O7 2.275(2) . ?
Cu2 O4 2.420(2) . ?
Cu2 N25 2.420(3) . ?
O1 N22 1.258(4) . ?
O2 N22 1.264(4) . ?
O3 N22 1.229(4) . ?
O4 N23 1.245(4) . ?
O5 N23 1.213(4) . ?
O6 N23 1.275(3) . ?
O7 N24 1.272(3) . ?
O8 N24 1.241(3) . ?
O9 N24 1.268(3) . ?
O10 N25 1.275(4) . ?
O11 N25 1.286(4) . ?
O12 N25 1.208(3) . ?
N1 C1 1.326(4) . ?
N1 C2 1.368(4) . ?
N2 C2 1.310(4) . ?
N2 N3 1.380(3) . ?
N3 C1 1.334(4) . ?
N3 C3 1.431(4) . ?
N4 C7 1.334(4) . ?
N4 C3 1.335(4) . ?
N5 C8 1.335(4) . ?
N5 N6 1.371(3) . ?
N5 C7 1.428(4) . ?
N6 C9 1.315(4) . ?
N7 C8 1.332(4) . ?
N7 C9 1.358(4) . ?
N7 Cu1 2.008(3) 2_655 ?
N8 C10 1.329(4) . ?
N8 C11 1.367(4) . ?
N9 C11 1.310(4) . ?
N9 N10 1.376(3) . ?
N10 C10 1.338(4) . ?
N10 C12 1.432(4) . ?
N11 C12 1.332(4) . ?
N11 C16 1.332(4) . ?
N12 C17 1.337(4) . ?
N12 N13 1.372(4) . ?
N12 C16 1.429(4) . ?
N13 C18 1.319(4) . ?
N14 C17 1.329(4) . ?
N14 C18 1.355(4) . ?
N15 C26 1.313(4) . ?
N15 C27 1.369(4) . ?
N16 C27 1.306(4) . ?
N16 N17 1.373(3) . ?
N17 C26 1.339(4) . ?
N17 C25 1.429(4) . ?
N18 C25 1.329(4) . ?
N18 C21 1.338(4) . ?
N19 C19 1.346(4) . ?
N19 N20 1.370(3) . ?
N19 C21 1.424(4) . ?
N20 C20 1.307(4) . ?
N21 C19 1.310(4) . ?
N21 C20 1.372(4) . ?
C3 C4 1.380(4) . ?
C4 C5 1.389(4) . ?
C5 C6 1.390(4) . ?
C6 C7 1.386(4) . ?
C12 C13 1.386(5) . ?
C13 C14 1.387(5) . ?
C14 C15 1.387(5) . ?
C15 C16 1.384(5) . ?
C21 C22 1.384(5) . ?
C22 C23 1.382(4) . ?
C23 C24 1.384(5) . ?
C24 C25 1.377(5) . ?
